data_7220826
loop_
_publ_author_name
'Ding, Bin'
'Wang, You You'
'Liu, Shi Xin'
'Wu, Xiang Xia'
'Zhu, Zhao Zhou'
'Huo, Jian Zhong'
'Liu, Yuan Yuan'

_publ_section_title
;
 A series of multi-dimensional metal--organic frameworks with
 trans-4,4&#x2032;-azo-1,2,4-triazole: polymorphism, guest induced
 single-crystal-to-single-crystal transformation and solvatochromism
;
_journal_issue 29
_journal_name_full CrystEngComm
_journal_page_first 5396
_journal_paper_doi 10.1039/C5CE00724K
_journal_volume 17
_journal_year 2015
_chemical_formula_sum 'C6 H8 Fe N10 O2 S2'
_chemical_formula_weight 372.19
_chemical_name_systematic
; 
 ? 
;
_space_group_IT_number 2
_symmetry_cell_setting triclinic
_symmetry_space_group_name_Hall '-P 1'
_symmetry_space_group_name_H-M 'P -1'
_atom_sites_solution_hydrogens geom
_atom_sites_solution_primary direct
_atom_sites_solution_secondary difmap
_audit_creation_method SHELXL-97
_audit_update_record
;
2015-05-29 deposited with the CCDC.
2015-06-01 downloaded from the CCDC.
;
_cell_angle_alpha 83.370(7)
_cell_angle_beta 81.332(7)
_cell_angle_gamma 68.356(6)
_cell_formula_units_Z 1
_cell_length_a 6.046(3)
_cell_length_b 6.820(3)
_cell_length_c 9.086(4)
_cell_measurement_reflns_used 1777
_cell_measurement_temperature 173(2)
_cell_measurement_theta_max 28.37
_cell_measurement_theta_min 3.22
_cell_volume 343.5(3)
_computing_cell_refinement 'Bruker SMART'
_computing_data_collection 'Bruker SMART'
_computing_data_reduction 'Bruker SAINT'
_computing_molecular_graphics 'Bruker SHELXTL'
_computing_publication_material 'Bruker SHELXTL'
_computing_structure_refinement 'SHELXL-97 (Sheldrick, 1997)'
_computing_structure_solution 'SHELXS-97 (Sheldrick, 1990)'
_diffrn_ambient_temperature 173(2)
_diffrn_measured_fraction_theta_full 0.986
_diffrn_measured_fraction_theta_max 0.986
_diffrn_measurement_device_type 'CCD area detector'
_diffrn_measurement_method 'phi and omega scans'
_diffrn_radiation_monochromator graphite
_diffrn_radiation_source 'fine-focus sealed tube'
_diffrn_radiation_type MoK\a
_diffrn_radiation_wavelength 0.71073
_diffrn_reflns_av_R_equivalents 0.0168
_diffrn_reflns_av_sigmaI/netI 0.0255
_diffrn_reflns_limit_h_max 7
_diffrn_reflns_limit_h_min -7
_diffrn_reflns_limit_k_max 8
_diffrn_reflns_limit_k_min -7
_diffrn_reflns_limit_l_max 5
_diffrn_reflns_limit_l_min -10
_diffrn_reflns_number 1760
_diffrn_reflns_theta_full 25.00
_diffrn_reflns_theta_max 25.00
_diffrn_reflns_theta_min 2.27
_exptl_absorpt_coefficient_mu 1.423
_exptl_absorpt_correction_T_max 0.8366
_exptl_absorpt_correction_T_min 0.7837
_exptl_absorpt_correction_type multi-scan
_exptl_absorpt_process_details SADABS
_exptl_crystal_colour Yellow
_exptl_crystal_density_diffrn 1.799
_exptl_crystal_density_meas ?
_exptl_crystal_density_method 'not measured'
_exptl_crystal_description BLOCK
_exptl_crystal_F_000 188
_exptl_crystal_size_max 0.18
_exptl_crystal_size_mid 0.14
_exptl_crystal_size_min 0.13
_refine_diff_density_max 0.278
_refine_diff_density_min -0.397
_refine_diff_density_rms 0.079
_refine_ls_extinction_method none
_refine_ls_goodness_of_fit_ref 1.076
_refine_ls_hydrogen_treatment constr
_refine_ls_matrix_type full
_refine_ls_number_parameters 97
_refine_ls_number_reflns 1192
_refine_ls_number_restraints 0
_refine_ls_restrained_S_all 1.076
_refine_ls_R_factor_all 0.0240
_refine_ls_R_factor_gt 0.0236
_refine_ls_shift/su_max 0.000
_refine_ls_shift/su_mean 0.000
_refine_ls_structure_factor_coef Fsqd
_refine_ls_weighting_details 'calc w=1/[\s^2^(Fo^2^)+(0.0305P)^2^+0.2956P] where P=(Fo^2^+2Fc^2^)/3'
_refine_ls_weighting_scheme calc
_refine_ls_wR_factor_gt 0.0626
_refine_ls_wR_factor_ref 0.0632
_reflns_number_gt 1165
_reflns_number_total 1192
_reflns_threshold_expression >2sigma(I)
_cod_data_source_file c5ce00724k2.cif
_cod_data_source_block 2
_cod_depositor_comments
;
The following automatic conversions were performed:

'_symmetry_cell_setting' value 'Triclinic' changed to 'triclinic'
according to
/usr/data/users/saulius/crontab/automatic-downloads/rss-feeds/RSC/lib/dictionaries/cif_core.dic
dictionary named 'cif_core.dic' version 2.4.2 from 2011-04-26.

'_exptl_absorpt_correction_type' value 'MULTI-SCAN' changed to
'multi-scan' according to
/usr/data/users/saulius/crontab/automatic-downloads/rss-feeds/RSC/lib/dictionaries/cif_core.dic
dictionary named 'cif_core.dic' version 2.4.2 from 2011-04-26.

'_exptl_crystal_density_meas' value 'NONE' was changed to '?' - the
value is perceived as not measured.

Automatic conversion script
Id: cif_fix_values 3271 2015-04-21 07:52:19Z andrius 

 Adding full bibliography for 7220823--7220832.cif.
;
_cod_original_sg_symbol_H-M P-1
_cod_database_code 7220826

loop_
_symmetry_equiv_pos_as_xyz
'x, y, z'
'-x, -y, -z'

loop_
_atom_site_label
_atom_site_type_symbol
_atom_site_fract_x
_atom_site_fract_y
_atom_site_fract_z
_atom_site_U_iso_or_equiv
_atom_site_adp_type
_atom_site_occupancy
_atom_site_symmetry_multiplicity
_atom_site_calc_flag
_atom_site_refinement_flags
Fe1 Fe 1.0000 0.5000 0.5000 0.00720(14) Uani 1 2 d S
S1 S 1.53990(9) 0.72009(8) 0.12058(5) 0.01365(15) Uani 1 1 d .
O1 O 0.6717(2) 0.7290(2) 0.44765(14) 0.0115(3) Uani 1 1 d .
H1A H 0.6573 0.7202 0.3584 0.017 Uiso 1 1 d R
H1B H 0.5441 0.7340 0.5013 0.017 Uiso 1 1 d R
N1 N 0.9429(3) 0.2974(2) 0.34861(17) 0.0098(3) Uani 1 1 d .
N2 N 0.7593(3) 0.2155(2) 0.36962(17) 0.0110(3) Uani 1 1 d .
N3 N 0.9623(3) 0.1355(2) 0.15247(16) 0.0084(3) Uani 1 1 d .
N4 N 1.0507(3) 0.0600(2) 0.01239(17) 0.0089(3) Uani 1 1 d .
N5 N 1.1841(3) 0.6147(3) 0.31049(17) 0.0121(3) Uani 1 1 d .
C1 C 0.7757(3) 0.1190(3) 0.2514(2) 0.0106(4) Uani 1 1 d .
H1 H 0.6734 0.0476 0.2360 0.013 Uiso 1 1 calc R
C2 C 1.0594(3) 0.2487(3) 0.2177(2) 0.0100(4) Uani 1 1 d .
H2 H 1.1923 0.2865 0.1743 0.012 Uiso 1 1 calc R
C3 C 1.3311(3) 0.6558(3) 0.2300(2) 0.0096(4) Uani 1 1 d .

loop_
_atom_site_aniso_label
_atom_site_aniso_U_11
_atom_site_aniso_U_22
_atom_site_aniso_U_33
_atom_site_aniso_U_23
_atom_site_aniso_U_13
_atom_site_aniso_U_12
Fe1 0.0086(2) 0.0094(2) 0.0051(2) -0.00130(14) 0.00049(14) -0.00524(15)
S1 0.0124(3) 0.0212(3) 0.0092(3) 0.00300(19) 0.00053(18) -0.0099(2)
O1 0.0117(7) 0.0154(7) 0.0074(6) -0.0018(5) 0.0016(5) -0.0057(6)
N1 0.0105(8) 0.0108(8) 0.0096(8) -0.0011(6) -0.0001(6) -0.0059(6)
N2 0.0123(8) 0.0113(8) 0.0113(8) -0.0024(6) 0.0005(6) -0.0067(7)
N3 0.0105(8) 0.0093(8) 0.0060(8) -0.0025(6) 0.0006(6) -0.0043(6)
N4 0.0106(8) 0.0096(8) 0.0065(7) -0.0023(6) -0.0005(6) -0.0033(6)
N5 0.0148(8) 0.0144(8) 0.0093(8) -0.0015(6) -0.0010(7) -0.0075(7)
C1 0.0123(9) 0.0109(9) 0.0104(9) -0.0014(7) 0.0005(7) -0.0066(8)
C2 0.0110(9) 0.0116(9) 0.0092(9) -0.0028(7) 0.0000(7) -0.0060(7)
C3 0.0110(9) 0.0097(9) 0.0078(9) 0.0001(7) -0.0032(8) -0.0027(8)

loop_
_atom_type_symbol
_atom_type_description
_atom_type_scat_dispersion_real
_atom_type_scat_dispersion_imag
_atom_type_scat_source
C C 0.0033 0.0016 'International Tables Vol C Tables 4.2.6.8 and 6.1.1.4'
H H 0.0000 0.0000 'International Tables Vol C Tables 4.2.6.8 and 6.1.1.4'
N N 0.0061 0.0033 'International Tables Vol C Tables 4.2.6.8 and 6.1.1.4'
O O 0.0106 0.0060 'International Tables Vol C Tables 4.2.6.8 and 6.1.1.4'
S S 0.1246 0.1234 'International Tables Vol C Tables 4.2.6.8 and 6.1.1.4'
Fe Fe 0.3463 0.8444 'International Tables Vol C Tables 4.2.6.8 and 6.1.1.4'

loop_
_geom_angle_atom_site_label_1
_geom_angle_atom_site_label_2
_geom_angle_atom_site_label_3
_geom_angle
_geom_angle_site_symmetry_1
_geom_angle_site_symmetry_3
O1 Fe1 O1 180.0 . 2_766
O1 Fe1 N5 89.76(6) . 2_766
O1 Fe1 N5 90.23(6) 2_766 2_766
O1 Fe1 N5 90.23(6) . .
O1 Fe1 N5 89.77(6) 2_766 .
N5 Fe1 N5 179.999(1) 2_766 .
O1 Fe1 N1 93.20(6) . 2_766
O1 Fe1 N1 86.80(6) 2_766 2_766
N5 Fe1 N1 87.00(7) 2_766 2_766
N5 Fe1 N1 93.00(7) . 2_766
O1 Fe1 N1 86.80(6) . .
O1 Fe1 N1 93.20(6) 2_766 .
N5 Fe1 N1 93.00(7) 2_766 .
N5 Fe1 N1 87.00(7) . .
N1 Fe1 N1 180.00(8) 2_766 .
Fe1 O1 H1A 108.7 . .
Fe1 O1 H1B 119.8 . .
H1A O1 H1B 109.3 . .
C2 N1 N2 107.43(15) . .
C2 N1 Fe1 126.30(13) . .
N2 N1 Fe1 125.99(12) . .
C1 N2 N1 107.32(15) . .
C2 N3 C1 106.06(15) . .
C2 N3 N4 122.64(16) . .
C1 N3 N4 131.29(15) . .
N4 N4 N3 109.29(19) 2_755 .
C3 N5 Fe1 162.59(15) . .
N2 C1 N3 109.58(16) . .
N2 C1 H1 125.2 . .
N3 C1 H1 125.2 . .
N1 C2 N3 109.61(17) . .
N1 C2 H2 125.2 . .
N3 C2 H2 125.2 . .
N5 C3 S1 177.77(17) . .

loop_
_geom_bond_atom_site_label_1
_geom_bond_atom_site_label_2
_geom_bond_distance
_geom_bond_site_symmetry_2
Fe1 O1 2.1049(15) .
Fe1 O1 2.1049(15) 2_766
Fe1 N5 2.1375(17) 2_766
Fe1 N5 2.1375(17) .
Fe1 N1 2.2030(17) 2_766
Fe1 N1 2.2031(17) .
S1 C3 1.644(2) .
O1 H1A 0.8400 .
O1 H1B 0.8400 .
N1 C2 1.299(3) .
N1 N2 1.396(2) .
N2 C1 1.296(3) .
N3 C2 1.355(2) .
N3 C1 1.363(2) .
N3 N4 1.384(2) .
N4 N4 1.245(3) 2_755
N5 C3 1.159(3) .
C1 H1 0.9500 .
C2 H2 0.9500 .

loop_
_geom_torsion_atom_site_label_1
_geom_torsion_atom_site_label_2
_geom_torsion_atom_site_label_3
_geom_torsion_atom_site_label_4
_geom_torsion
_geom_torsion_site_symmetry_1
_geom_torsion_site_symmetry_4
O1 Fe1 N1 C2 108.10(16) . .
O1 Fe1 N1 C2 -71.90(16) 2_766 .
N5 Fe1 N1 C2 -162.30(16) 2_766 .
N5 Fe1 N1 C2 17.70(16) . .
N1 Fe1 N1 C2 130(35) 2_766 .
O1 Fe1 N1 N2 -65.07(14) . .
O1 Fe1 N1 N2 114.93(14) 2_766 .
N5 Fe1 N1 N2 24.52(14) 2_766 .
N5 Fe1 N1 N2 -155.48(14) . .
N1 Fe1 N1 N2 -43(35) 2_766 .
C2 N1 N2 C1 0.8(2) . .
Fe1 N1 N2 C1 175.07(12) . .
C2 N3 N4 N4 171.64(18) . 2_755
C1 N3 N4 N4 -8.4(3) . 2_755
O1 Fe1 N5 C3 153.5(5) . .
O1 Fe1 N5 C3 -26.5(5) 2_766 .
N5 Fe1 N5 C3 175(53) 2_766 .
N1 Fe1 N5 C3 60.3(5) 2_766 .
N1 Fe1 N5 C3 -119.7(5) . .
N1 N2 C1 N3 -0.5(2) . .
C2 N3 C1 N2 0.0(2) . .
N4 N3 C1 N2 180.00(17) . .
N2 N1 C2 N3 -0.9(2) . .
Fe1 N1 C2 N3 -175.07(12) . .
C1 N3 C2 N1 0.6(2) . .
N4 N3 C2 N1 -179.46(15) . .
Fe1 N5 C3 S1 -63(5) . .
